data_2243642
loop_
_publ_author_name
'Moreno-Fuquen, Rodolfo'
'Hurtado-Angulo, Mario'
'Arango-Daravi\~na, Kevin'
'Bain, Gavin'
'Kennedy, Alan R.'

_publ_section_title
;
 Synthesis, crystal structure, Hirshfeld surface analysis, MEP study and
 molecular docking of
 <i>N</i>-{3-[(4-methoxyphenyl)carbamoyl]phenyl}-3-nitrobenzamide as a
 promising inhibitor of hfXa
;
_journal_coeditor_code DJ2013
_journal_issue 11
_journal_name_full 'Acta Crystallographica Section E'
_journal_page_first 1762
_journal_page_last 1767
_journal_paper_doi 10.1107/S2056989020013730
_journal_volume 76
_journal_year 2020
_chemical_formula_iupac 'C21 H17 N3 O5'
_chemical_formula_moiety 'C21 H17 N3 O5'
_chemical_formula_sum 'C21 H17 N3 O5'
_chemical_formula_weight 391.37
_chemical_melting_point 502.0(10)
_chemical_name_systematic
;
<i>N</i>-{3-[(4-Methoxyphenyl)carbamoyl]phenyl}-3-nitrobenzamide
;
_space_group_crystal_system monoclinic
_space_group_IT_number 4
_space_group_name_Hall 'P 2yb'
_space_group_name_H-M_alt 'P 1 21 1'
_atom_sites_solution_hydrogens geom
_audit_creation_method SHELXL-2014
_cell_angle_alpha 90
_cell_angle_beta 97.644(3)
_cell_angle_gamma 90
_cell_formula_units_Z 2
_cell_length_a 7.2948(3)
_cell_length_b 7.1242(3)
_cell_length_c 16.8297(7)
_cell_measurement_reflns_used 3172
_cell_measurement_temperature 123
_cell_measurement_theta_max 73.075
_cell_measurement_theta_min 5.304
_cell_volume 866.86(6)
_computing_cell_refinement
;
CrysalisPro (Agilent, 2014)
;
_computing_data_collection
;
CrysalisPro (Agilent, 2014)
;
_computing_data_reduction
;
CrysalisPro (Agilent, 2014)
;
_computing_molecular_graphics
;
Mercury (Macrae <i>et al.</i>,  2020)
;
_computing_publication_material
;
ORTEP-3 for Windows (Farrugia, 2012)
;
_computing_structure_refinement
;
<i>SHELXL2014/7</i> (Sheldrick, 2015)
;
_computing_structure_solution
;
SIR92 (Altomare <i>et al.</i>,  1994)
;
_diffrn_ambient_temperature 123
_diffrn_measured_fraction_theta_full 0.997
_diffrn_measured_fraction_theta_max 0.981
_diffrn_measurement_device_type 'Oxford Diffraction Gemini S'
_diffrn_measurement_method 'omega scans'
_diffrn_radiation_type CuK\a
_diffrn_radiation_wavelength 1.54184
_diffrn_reflns_av_R_equivalents 0.048
_diffrn_reflns_av_unetI/netI 0.0478
_diffrn_reflns_limit_h_max 6
_diffrn_reflns_limit_h_min -8
_diffrn_reflns_limit_k_max 8
_diffrn_reflns_limit_k_min -8
_diffrn_reflns_limit_l_max 20
_diffrn_reflns_limit_l_min -20
_diffrn_reflns_number 3172
_diffrn_reflns_theta_full 70.000
_diffrn_reflns_theta_max 73.075
_diffrn_reflns_theta_min 5.304
_diffrn_source 'sealed tube'
_diffrn_standards_decay_% 0
_diffrn_standards_interval_count 0
_diffrn_standards_interval_time 0
_diffrn_standards_number 0
_exptl_absorpt_coefficient_mu 0.909
_exptl_absorpt_correction_T_max 1.00000
_exptl_absorpt_correction_T_min 0.60314
_exptl_absorpt_correction_type multi-scan
_exptl_crystal_colour 'pale yellow'
_exptl_crystal_density_diffrn 1.499
_exptl_crystal_description 'fragment cut from large slab'
_exptl_crystal_F_000 408
_exptl_crystal_size_max 0.50
_exptl_crystal_size_mid 0.40
_exptl_crystal_size_min 0.18
_refine_diff_density_max 0.230
_refine_diff_density_min -0.303
_refine_ls_abs_structure_details
;
Flack <i>x</i> determined using 524 quotients
[(<i>I</i>^+^)-(<i>I</i>^-^)]/[(<i>I</i>^+^)+(<i>I</i>^-^)]
(Parsons <i>et al.</i>,  2013)
;
_refine_ls_abs_structure_Flack 0.2(3)
_refine_ls_extinction_method none
_refine_ls_goodness_of_fit_ref 1.062
_refine_ls_hydrogen_treatment constr
_refine_ls_matrix_type full
_refine_ls_number_parameters 263
_refine_ls_number_reflns 3172
_refine_ls_number_restraints 3
_refine_ls_restrained_S_all 7.346
_refine_ls_R_factor_all 0.0508
_refine_ls_R_factor_gt 0.0472
_refine_ls_shift/su_max 0.000
_refine_ls_shift/su_mean 0.000
_refine_ls_structure_factor_coef Fsqd
_refine_ls_weighting_details 'w=1/[\s^2^(Fo^2^)+(0.0660P)^2^+0.3205P] where P=(Fo^2^+2Fc^2^)/3'
_refine_ls_weighting_scheme calc
_refine_ls_wR_factor_gt 0.1213
_refine_ls_wR_factor_ref 0.1257
_reflns_number_gt 2982
_reflns_number_total 3172
_reflns_threshold_expression 'I > 2\s(I)'
_cod_data_source_file dj2013sup1.cif
_cod_data_source_block I
_cod_original_sg_symbol_H-M 'P 21'
_cod_database_code 2243642
_shelx_space_group_comment
;
The symmetry employed for this shelxl refinement is uniquely defined
by the following loop, which should always be used as a source of
symmetry information in preference to the above space-group names.
They are only intended as comments.
;
_shelxl_version_number 2.014

loop_
_space_group_symop_operation_xyz
'x, y, z'
'-x, y+1/2, -z'

loop_
_atom_site_type_symbol
_atom_site_label
_atom_site_fract_x
_atom_site_fract_y
_atom_site_fract_z
_atom_site_U_iso_or_equiv
_atom_site_adp_type
_atom_site_calc_flag
_atom_site_occupancy
_atom_site_disorder_assembly
_atom_site_disorder_group
O O1 0.6697(5) 0.7564(5) 0.02367(18) 0.0376(8) Uani d 1 . .
O O2 0.5804(5) 0.9765(5) 0.09701(19) 0.0350(7) Uani d 1 . .
O O3 0.2455(4) 0.5231(5) 0.35551(16) 0.0282(6) Uani d 1 . .
O O4 0.2775(4) 0.5306(4) 0.64175(16) 0.0263(6) Uani d 1 . .
O O5 -0.1675(4) 0.3265(4) 0.93736(17) 0.0277(7) Uani d 1 . .
N N1 0.6116(4) 0.8119(5) 0.0852(2) 0.0246(7) Uani d 1 . .
N N2 0.3987(4) 0.8014(5) 0.37262(18) 0.0197(7) Uani d 1 . .
H H2N 0.4792 0.8744 0.3531 0.024 Uiso calc 1 . .
N N3 0.0451(4) 0.7137(5) 0.67641(19) 0.0198(7) Uani d 1 . .
H H3N -0.0181 0.8174 0.6646 0.024 Uiso calc 1 . .
C C1 0.4599(5) 0.5945(6) 0.2656(2) 0.0200(8) Uani d 1 . .
C C2 0.5006(5) 0.7309(6) 0.2117(2) 0.0201(7) Uani d 1 . .
H H2 0.4757 0.8598 0.2199 0.024 Uiso calc 1 . .
C C3 0.5793(5) 0.6713(6) 0.1453(2) 0.0214(8) Uani d 1 . .
C C4 0.6237(5) 0.4862(7) 0.1322(2) 0.0249(8) Uani d 1 . .
H H4 0.6775 0.4510 0.0860 0.030 Uiso calc 1 . .
C C5 0.5880(5) 0.3544(6) 0.1879(2) 0.0263(9) Uani d 1 . .
H H5 0.6220 0.2271 0.1817 0.032 Uiso calc 1 . .
C C6 0.5021(5) 0.4077(6) 0.2532(2) 0.0223(8) Uani d 1 . .
H H6 0.4718 0.3150 0.2899 0.027 Uiso calc 1 . .
C C7 0.3569(5) 0.6363(6) 0.3358(2) 0.0212(8) Uani d 1 . .
C C8 0.3212(5) 0.8658(6) 0.4411(2) 0.0187(8) Uani d 1 . .
C C9 0.2817(5) 0.7434(6) 0.5012(2) 0.0186(7) Uani d 1 . .
H H9 0.3051 0.6129 0.4968 0.022 Uiso calc 1 . .
C C10 0.2080(5) 0.8120(6) 0.5675(2) 0.0190(8) Uani d 1 . .
C C11 0.1753(5) 1.0041(6) 0.5751(2) 0.0207(8) Uani d 1 . .
H H11 0.1239 1.0508 0.6202 0.025 Uiso calc 1 . .
C C12 0.2191(5) 1.1265(6) 0.5156(2) 0.0229(8) Uani d 1 . .
H H12 0.1986 1.2574 0.5207 0.028 Uiso calc 1 . .
C C13 0.2922(5) 1.0588(6) 0.4492(2) 0.0213(8) Uani d 1 . .
H H13 0.3225 1.1433 0.4093 0.026 Uiso calc 1 . .
C C14 0.1800(5) 0.6713(6) 0.6309(2) 0.0199(8) Uani d 1 . .
C C15 -0.0029(5) 0.6049(6) 0.7415(2) 0.0185(8) Uani d 1 . .
C C16 0.0253(5) 0.4121(6) 0.7483(2) 0.0217(8) Uani d 1 . .
H H16 0.0805 0.3463 0.7085 0.026 Uiso calc 1 . .
C C17 -0.0274(5) 0.3165(6) 0.8134(2) 0.0217(8) Uani d 1 . .
H H17 -0.0067 0.1850 0.8181 0.026 Uiso calc 1 . .
C C18 -0.1096(5) 0.4096(6) 0.8715(2) 0.0218(8) Uani d 1 . .
C C19 -0.1431(6) 0.6016(6) 0.8636(2) 0.0249(9) Uani d 1 . .
H H19 -0.2038 0.6659 0.9021 0.030 Uiso calc 1 . .
C C20 -0.0880(5) 0.6982(6) 0.7997(2) 0.0236(9) Uani d 1 . .
H H20 -0.1082 0.8297 0.7954 0.028 Uiso calc 1 . .
C C21 -0.1360(6) 0.1300(7) 0.9478(3) 0.0312(10) Uani d 1 . .
H H21A -0.1834 0.0882 0.9967 0.047 Uiso calc 1 . .
H H21B -0.2001 0.0623 0.9015 0.047 Uiso calc 1 . .
H H21C -0.0031 0.1045 0.9524 0.047 Uiso calc 1 . .

loop_
_atom_site_aniso_label
_atom_site_aniso_U_11
_atom_site_aniso_U_22
_atom_site_aniso_U_33
_atom_site_aniso_U_12
_atom_site_aniso_U_13
_atom_site_aniso_U_23
O1 0.0561(19) 0.0329(18) 0.0277(15) 0.0003(16) 0.0204(14) -0.0033(15)
O2 0.0502(18) 0.0226(18) 0.0357(17) -0.0006(14) 0.0189(14) 0.0045(14)
O3 0.0308(14) 0.0276(16) 0.0280(14) -0.0096(14) 0.0108(11) -0.0054(13)
O4 0.0270(13) 0.0223(15) 0.0321(14) 0.0074(12) 0.0132(11) 0.0065(13)
O5 0.0359(15) 0.0235(16) 0.0254(14) -0.0018(13) 0.0099(11) 0.0038(13)
N1 0.0271(16) 0.0230(19) 0.0244(17) -0.0037(14) 0.0065(13) -0.0036(15)
N2 0.0203(14) 0.0194(17) 0.0210(14) -0.0040(12) 0.0087(11) 0.0000(13)
N3 0.0208(14) 0.0169(16) 0.0221(15) 0.0033(13) 0.0043(11) 0.0014(13)
C1 0.0181(16) 0.023(2) 0.0190(17) -0.0018(15) 0.0037(13) -0.0007(16)
C2 0.0188(16) 0.0200(19) 0.0216(17) -0.0012(15) 0.0027(13) -0.0014(16)
C3 0.0216(17) 0.021(2) 0.0215(18) -0.0018(15) 0.0030(14) -0.0031(16)
C4 0.0231(17) 0.027(2) 0.0251(18) -0.0018(16) 0.0046(14) -0.0064(18)
C5 0.026(2) 0.019(2) 0.034(2) 0.0037(16) 0.0035(16) -0.0049(17)
C6 0.0236(18) 0.017(2) 0.0263(19) -0.0004(15) 0.0021(14) 0.0023(17)
C7 0.0186(16) 0.023(2) 0.0218(17) 0.0017(16) 0.0039(13) 0.0038(16)
C8 0.0151(16) 0.021(2) 0.0202(17) -0.0026(14) 0.0022(13) -0.0001(16)
C9 0.0188(15) 0.0165(19) 0.0213(18) -0.0012(14) 0.0053(13) -0.0019(16)
C10 0.0156(15) 0.0189(19) 0.0227(18) -0.0002(15) 0.0030(13) -0.0011(17)
C11 0.0197(16) 0.021(2) 0.0227(17) 0.0001(16) 0.0061(13) -0.0013(17)
C12 0.0227(17) 0.0156(19) 0.030(2) 0.0000(15) 0.0027(15) -0.0003(17)
C13 0.0207(16) 0.019(2) 0.0239(18) -0.0027(15) 0.0038(14) 0.0058(16)
C14 0.0181(16) 0.0194(19) 0.0219(18) -0.0013(15) 0.0018(13) -0.0022(16)
C15 0.0164(15) 0.020(2) 0.0189(17) -0.0005(14) 0.0023(13) -0.0014(16)
C16 0.0226(18) 0.019(2) 0.0244(19) 0.0015(16) 0.0065(15) -0.0033(17)
C17 0.0225(17) 0.0146(19) 0.0282(19) -0.0001(15) 0.0045(14) 0.0008(17)
C18 0.0202(17) 0.024(2) 0.0211(17) -0.0045(15) 0.0015(14) 0.0017(17)
C19 0.0290(19) 0.024(2) 0.0235(18) 0.0011(16) 0.0090(15) -0.0035(17)
C20 0.0258(18) 0.021(2) 0.0245(19) 0.0027(16) 0.0061(15) 0.0013(17)
C21 0.031(2) 0.030(2) 0.033(2) -0.0023(19) 0.0060(17) 0.012(2)

loop_
_atom_type_symbol
_atom_type_description
_atom_type_scat_dispersion_real
_atom_type_scat_dispersion_imag
_atom_type_scat_source
O O 0.0492 0.0322 'International Tables Vol C Tables 4.2.6.8 and 6.1.1.4'
N N 0.0311 0.0180 'International Tables Vol C Tables 4.2.6.8 and 6.1.1.4'
C C 0.0181 0.0091 'International Tables Vol C Tables 4.2.6.8 and 6.1.1.4'
H H 0.0000 0.0000 'International Tables Vol C Tables 4.2.6.8 and 6.1.1.4'

loop_
_geom_angle_atom_site_label_1
_geom_angle_atom_site_label_2
_geom_angle_atom_site_label_3
_geom_angle_site_symmetry_1
_geom_angle_site_symmetry_3
_geom_angle
_geom_angle_publ_flag
C18 O5 C21 . . 117.5(3) ?
O2 N1 O1 . . 122.6(4) ?
O2 N1 C3 . . 119.7(3) ?
O1 N1 C3 . . 117.7(4) ?
C7 N2 C8 . . 124.3(3) ?
C7 N2 H2N . . 117.8 ?
C8 N2 H2N . . 117.8 ?
C14 N3 C15 . . 125.8(3) ?
C14 N3 H3N . . 117.1 ?
C15 N3 H3N . . 117.1 ?
C2 C1 C6 . . 120.1(4) ?
C2 C1 C7 . . 123.0(4) ?
C6 C1 C7 . . 116.7(4) ?
C1 C2 C3 . . 117.3(4) ?
C1 C2 H2 . . 121.3 ?
C3 C2 H2 . . 121.3 ?
C4 C3 C2 . . 123.4(4) ?
C4 C3 N1 . . 118.6(4) ?
C2 C3 N1 . . 117.9(4) ?
C5 C4 C3 . . 118.2(4) ?
C5 C4 H4 . . 120.9 ?
C3 C4 H4 . . 120.9 ?
C4 C5 C6 . . 120.0(4) ?
C4 C5 H5 . . 120.0 ?
C6 C5 H5 . . 120.0 ?
C5 C6 C1 . . 120.9(4) ?
C5 C6 H6 . . 119.5 ?
C1 C6 H6 . . 119.5 ?
O3 C7 N2 . . 124.7(4) ?
O3 C7 C1 . . 120.0(4) ?
N2 C7 C1 . . 115.2(3) ?
C9 C8 C13 . . 119.7(3) ?
C9 C8 N2 . . 121.8(4) ?
C13 C8 N2 . . 118.4(4) ?
C10 C9 C8 . . 120.1(4) ?
C10 C9 H9 . . 119.9 ?
C8 C9 H9 . . 119.9 ?
C9 C10 C11 . . 120.5(4) ?
C9 C10 C14 . . 116.1(4) ?
C11 C10 C14 . . 123.2(4) ?
C12 C11 C10 . . 119.2(4) ?
C12 C11 H11 . . 120.4 ?
C10 C11 H11 . . 120.4 ?
C13 C12 C11 . . 120.6(4) ?
C13 C12 H12 . . 119.7 ?
C11 C12 H12 . . 119.7 ?
C12 C13 C8 . . 119.9(4) ?
C12 C13 H13 . . 120.0 ?
C8 C13 H13 . . 120.0 ?
O4 C14 N3 . . 123.0(4) ?
O4 C14 C10 . . 121.4(3) ?
N3 C14 C10 . . 115.5(4) ?
C16 C15 C20 . . 119.2(4) ?
C16 C15 N3 . . 123.4(4) ?
C20 C15 N3 . . 117.4(3) ?
C17 C16 C15 . . 119.7(4) ?
C17 C16 H16 . . 120.2 ?
C15 C16 H16 . . 120.2 ?
C18 C17 C16 . . 121.0(4) ?
C18 C17 H17 . . 119.5 ?
C16 C17 H17 . . 119.5 ?
O5 C18 C17 . . 124.9(4) ?
O5 C18 C19 . . 115.6(4) ?
C17 C18 C19 . . 119.4(4) ?
C20 C19 C18 . . 119.9(4) ?
C20 C19 H19 . . 120.0 ?
C18 C19 H19 . . 120.0 ?
C19 C20 C15 . . 120.8(4) ?
C19 C20 H20 . . 119.6 ?
C15 C20 H20 . . 119.6 ?
O5 C21 H21A . . 109.5 ?
O5 C21 H21B . . 109.5 ?
H21A C21 H21B . . 109.5 ?
O5 C21 H21C . . 109.5 ?
H21A C21 H21C . . 109.5 ?
H21B C21 H21C . . 109.5 ?

loop_
_geom_bond_atom_site_label_1
_geom_bond_atom_site_label_2
_geom_bond_site_symmetry_2
_geom_bond_distance
_geom_bond_publ_flag
O1 N1 . 1.235(5) ?
O2 N1 . 1.216(5) ?
O3 C7 . 1.221(5) ?
O4 C14 . 1.229(5) ?
O5 C18 . 1.372(5) ?
O5 C21 . 1.425(5) ?
N1 C3 . 1.465(5) ?
N2 C7 . 1.346(5) ?
N2 C8 . 1.425(5) ?
N2 H2N . 0.8800 ?
N3 C14 . 1.359(5) ?
N3 C15 . 1.424(5) ?
N3 H3N . 0.8800 ?
C1 C2 . 1.388(6) ?
C1 C6 . 1.389(6) ?
C1 C7 . 1.511(5) ?
C2 C3 . 1.389(5) ?
C2 H2 . 0.9500 ?
C3 C4 . 1.383(6) ?
C4 C5 . 1.376(6) ?
C4 H4 . 0.9500 ?
C5 C6 . 1.389(6) ?
C5 H5 . 0.9500 ?
C6 H6 . 0.9500 ?
C8 C9 . 1.394(5) ?
C8 C13 . 1.401(6) ?
C9 C10 . 1.390(5) ?
C9 H9 . 0.9500 ?
C10 C11 . 1.398(6) ?
C10 C14 . 1.498(5) ?
C11 C12 . 1.396(6) ?
C11 H11 . 0.9500 ?
C12 C13 . 1.388(5) ?
C12 H12 . 0.9500 ?
C13 H13 . 0.9500 ?
C15 C16 . 1.391(5) ?
C15 C20 . 1.396(5) ?
C16 C17 . 1.388(6) ?
C16 H16 . 0.9500 ?
C17 C18 . 1.383(6) ?
C17 H17 . 0.9500 ?
C18 C19 . 1.392(6) ?
C19 C20 . 1.380(6) ?
C19 H19 . 0.9500 ?
C20 H20 . 0.9500 ?
C21 H21A . 0.9800 ?
C21 H21B . 0.9800 ?
C21 H21C . 0.9800 ?

loop_
_geom_hbond_atom_site_label_D
_geom_hbond_atom_site_label_H
_geom_hbond_atom_site_label_A
_geom_hbond_site_symmetry_A
_geom_hbond_distance_DH
_geom_hbond_distance_HA
_geom_hbond_distance_DA
_geom_hbond_angle_DHA
N2 H2N O4 2_656 0.88 2.09 2.908(4) 155.0
N3 H3N O3 2_556 0.88 2.21 3.056(4) 162.5
C5 H5 O2 1_545 0.95 2.28 3.093(5) 143.3
C19 H19 O1 1_456 0.95 2.44 3.365(5) 164.1
C21 H21C O1 2_646 0.98 2.64 3.490(5) 144.8

loop_
_geom_torsion_atom_site_label_1
_geom_torsion_atom_site_label_2
_geom_torsion_atom_site_label_3
_geom_torsion_atom_site_label_4
_geom_torsion_site_symmetry_1
_geom_torsion_site_symmetry_2
_geom_torsion_site_symmetry_3
_geom_torsion_site_symmetry_4
_geom_torsion
_geom_torsion_publ_flag
C6 C1 C2 C3 . . . . 1.6(5) ?
C7 C1 C2 C3 . . . . -173.7(3) ?
C1 C2 C3 C4 . . . . -2.2(5) ?
C1 C2 C3 N1 . . . . 175.9(3) ?
O2 N1 C3 C4 . . . . -177.1(4) ?
O1 N1 C3 C4 . . . . 3.1(5) ?
O2 N1 C3 C2 . . . . 4.7(5) ?
O1 N1 C3 C2 . . . . -175.2(3) ?
C2 C3 C4 C5 . . . . 0.0(6) ?
N1 C3 C4 C5 . . . . -178.1(3) ?
C3 C4 C5 C6 . . . . 2.8(6) ?
C4 C5 C6 C1 . . . . -3.3(6) ?
C2 C1 C6 C5 . . . . 1.1(6) ?
C7 C1 C6 C5 . . . . 176.7(3) ?
C8 N2 C7 O3 . . . . 1.3(6) ?
C8 N2 C7 C1 . . . . -178.4(3) ?
C2 C1 C7 O3 . . . . 142.4(4) ?
C6 C1 C7 O3 . . . . -33.1(5) ?
C2 C1 C7 N2 . . . . -37.9(5) ?
C6 C1 C7 N2 . . . . 146.6(3) ?
C7 N2 C8 C9 . . . . 36.2(5) ?
C7 N2 C8 C13 . . . . -146.6(4) ?
C13 C8 C9 C10 . . . . 2.1(5) ?
N2 C8 C9 C10 . . . . 179.3(3) ?
C8 C9 C10 C11 . . . . -0.9(5) ?
C8 C9 C10 C14 . . . . -176.8(3) ?
C9 C10 C11 C12 . . . . -0.6(5) ?
C14 C10 C11 C12 . . . . 175.0(3) ?
C10 C11 C12 C13 . . . . 0.7(6) ?
C11 C12 C13 C8 . . . . 0.5(6) ?
C9 C8 C13 C12 . . . . -2.0(6) ?
N2 C8 C13 C12 . . . . -179.2(3) ?
C15 N3 C14 O4 . . . . -0.2(6) ?
C15 N3 C14 C10 . . . . -178.0(3) ?
C9 C10 C14 O4 . . . . 28.3(5) ?
C11 C10 C14 O4 . . . . -147.5(4) ?
C9 C10 C14 N3 . . . . -153.8(3) ?
C11 C10 C14 N3 . . . . 30.4(5) ?
C14 N3 C15 C16 . . . . -26.6(6) ?
C14 N3 C15 C20 . . . . 155.5(4) ?
C20 C15 C16 C17 . . . . -1.4(6) ?
N3 C15 C16 C17 . . . . -179.3(3) ?
C15 C16 C17 C18 . . . . 0.7(6) ?
C21 O5 C18 C17 . . . . 1.8(6) ?
C21 O5 C18 C19 . . . . 180.0(4) ?
C16 C17 C18 O5 . . . . 179.4(3) ?
C16 C17 C18 C19 . . . . 1.3(6) ?
O5 C18 C19 C20 . . . . 179.3(3) ?
C17 C18 C19 C20 . . . . -2.4(6) ?
C18 C19 C20 C15 . . . . 1.7(6) ?
C16 C15 C20 C19 . . . . 0.3(6) ?
N3 C15 C20 C19 . . . . 178.3(4) ?

_cod_database_fobs_code 2243642
